data_1568017
loop_
_publ_author_name
'Yan, Zhengpeng'
'Chang, Guanru'
'Zou, Wenping'
'Luo, Gen'
'Dai, Shengyu'

_publ_section_title
;
 Synthesis of lightly branched ultrahigh-molecular-weight polyethylene
 using cationic benzocyclohexyl nickel catalysts
;
_journal_issue 2
_journal_name_full 'Polymer Chemistry'
_journal_page_first 183
_journal_page_last 190
_journal_paper_doi 10.1039/D2PY01087A
_journal_volume 14
_journal_year 2023
_chemical_formula_sum 'C77 H70 Br2 Cl2 N2 Ni'
_chemical_formula_weight 1312.78
_space_group_IT_number 14
_space_group_name_Hall '-P 2ybc'
_space_group_name_H-M_alt 'P 1 21/c 1'
_symmetry_cell_setting monoclinic
_symmetry_space_group_name_H-M 'P 1 21/c 1'
_atom_sites_solution_hydrogens geom
_atom_sites_solution_primary direct
_atom_sites_solution_secondary difmap
_audit_creation_method SHELXL-97
_audit_update_record
;
2022-08-10 deposited with the CCDC.	2022-11-24 downloaded from the CCDC.
;
_cell_angle_alpha 90.00
_cell_angle_beta 103.973(4)
_cell_angle_gamma 90.00
_cell_formula_units_Z 4
_cell_length_a 15.8351(15)
_cell_length_b 23.180(2)
_cell_length_c 17.8789(18)
_cell_measurement_reflns_used 5253
_cell_measurement_temperature 298(2)
_cell_measurement_theta_max 27.509
_cell_measurement_theta_min 2.201
_cell_volume 6368.4(10)
_computing_cell_refinement 'Bruker SMART'
_computing_data_collection 'Bruker SMART'
_computing_data_reduction 'Bruker SHELXTL'
_computing_molecular_graphics 'Bruker SHELXTL'
_computing_publication_material 'Bruker SHELXTL'
_computing_structure_refinement 'SHELXL-97 (Sheldrick, 1997)'
_computing_structure_solution 'SHELXS-97 (Sheldrick, 1990)'
_diffrn_ambient_temperature 298(2)
_diffrn_measured_fraction_theta_full 0.998
_diffrn_measured_fraction_theta_max 0.998
_diffrn_measurement_device_type 'CCD area detector'
_diffrn_measurement_method 'phi and omega scans'
_diffrn_radiation_monochromator graphite
_diffrn_radiation_source 'fine-focus sealed tube'
_diffrn_radiation_type MoK\a
_diffrn_radiation_wavelength 0.71073
_diffrn_reflns_av_R_equivalents 0.0908
_diffrn_reflns_av_sigmaI/netI 0.1199
_diffrn_reflns_limit_h_max 18
_diffrn_reflns_limit_h_min -18
_diffrn_reflns_limit_k_max 14
_diffrn_reflns_limit_k_min -27
_diffrn_reflns_limit_l_max 21
_diffrn_reflns_limit_l_min -21
_diffrn_reflns_number 31023
_diffrn_reflns_theta_full 25.02
_diffrn_reflns_theta_max 25.02
_diffrn_reflns_theta_min 2.11
_exptl_absorpt_coefficient_mu 1.689
_exptl_absorpt_correction_T_max 0.8230
_exptl_absorpt_correction_T_min 0.5303
_exptl_absorpt_correction_type multi-scan
_exptl_absorpt_process_details sadabs
_exptl_crystal_density_diffrn 1.369
_exptl_crystal_density_meas 1.364
_exptl_crystal_density_method 'not measured'
_exptl_crystal_description block
_exptl_crystal_F_000 2712
_exptl_crystal_size_max 0.43
_exptl_crystal_size_mid 0.15
_exptl_crystal_size_min 0.12
_refine_diff_density_max 0.569
_refine_diff_density_min -0.670
_refine_diff_density_rms 0.066
_refine_ls_extinction_method none
_refine_ls_goodness_of_fit_ref 1.067
_refine_ls_hydrogen_treatment mixed
_refine_ls_matrix_type full
_refine_ls_number_parameters 759
_refine_ls_number_reflns 11223
_refine_ls_number_restraints 1156
_refine_ls_restrained_S_all 1.102
_refine_ls_R_factor_all 0.1312
_refine_ls_R_factor_gt 0.0503
_refine_ls_shift/su_max 0.001
_refine_ls_shift/su_mean 0.000
_refine_ls_structure_factor_coef Fsqd
_refine_ls_weighting_details 'calc w=1/[\s^2^(Fo^2^)+(0.0095P)^2^+0.0000P] where P=(Fo^2^+2Fc^2^)/3'
_refine_ls_weighting_scheme calc
_refine_ls_wR_factor_gt 0.0757
_refine_ls_wR_factor_ref 0.0843
_reflns_number_gt 5010
_reflns_number_total 11223
_reflns_threshold_expression >2sigma(I)
_cod_data_source_file d2py01087a2.cif
_cod_data_source_block 211104d
_cod_depositor_comments
;
The following automatic conversions were performed:

data item '_symmetry_cell_setting' value 'Monoclinic' was changed to
'monoclinic' in accordance with the
/home/data/users/saulius/crontab/automatic-downloads/rss-feeds/RSC/lib/dictionaries/cif_core.dic
dictionary named 'cif_core.dic' version 2.4.2 last updated on
2011-04-26.

Automatic conversion script
Id: cif_fix_values 7556 2019-12-06 15:28:31Z antanas 

 Adding full bibliography for 1568017.cif.
;
_cod_original_cell_volume 6368.3(11)
_cod_original_sg_symbol_H-M P2(1)/c
_cod_database_code 1568017

loop_
_symmetry_equiv_pos_as_xyz
'x, y, z'
'-x, y+1/2, -z+1/2'
'-x, -y, -z'
'x, -y-1/2, z-1/2'

loop_
_atom_site_label
_atom_site_type_symbol
_atom_site_fract_x
_atom_site_fract_y
_atom_site_fract_z
_atom_site_U_iso_or_equiv
_atom_site_adp_type
_atom_site_occupancy
_atom_site_symmetry_multiplicity
_atom_site_calc_flag
_atom_site_refinement_flags
_atom_site_disorder_assembly
_atom_site_disorder_group
Ni1 Ni 0.63709(3) 0.67019(2) 0.71856(3) 0.04977(18) Uani 1 1 d . . .
Br1 Br 0.70266(3) 0.70909(2) 0.83895(3) 0.07812(19) Uani 1 1 d . . .
Br2 Br 0.53898(3) 0.59333(2) 0.70279(3) 0.0822(2) Uani 1 1 d . . .
Cl1 Cl 0.50553(11) 0.91917(7) 0.49141(12) 0.1284(6) Uani 1 1 d D . .
Cl2 Cl 0.37207(13) 0.93174(9) 0.35187(13) 0.1717(8) Uani 1 1 d D . .
N1 N 0.71151(18) 0.65636(13) 0.6429(2) 0.0370(9) Uani 1 1 d . . .
N2 N 0.59600(18) 0.73568(13) 0.6467(2) 0.0387(9) Uani 1 1 d . . .
C1 C 0.7257(2) 0.68545(16) 0.5141(2) 0.0493(13) Uani 1 1 d . . .
H1A H 0.7682 0.6552 0.5202 0.074 Uiso 1 1 calc R . .
H1B H 0.7518 0.7213 0.5047 0.074 Uiso 1 1 calc R . .
H1C H 0.6778 0.6767 0.4713 0.074 Uiso 1 1 calc R . .
C2 C 0.6937(2) 0.69042(17) 0.5854(3) 0.0373(11) Uani 1 1 d . . .
C3 C 0.6336(2) 0.73950(18) 0.5903(3) 0.0407(12) Uani 1 1 d . . .
C4 C 0.6237(2) 0.78707(17) 0.5343(2) 0.0519(13) Uani 1 1 d . . .
H4A H 0.5824 0.8145 0.5445 0.078 Uiso 1 1 calc R . .
H4B H 0.6033 0.7721 0.4831 0.078 Uiso 1 1 calc R . .
H4C H 0.6789 0.8057 0.5389 0.078 Uiso 1 1 calc R . .
C5 C 0.7715(2) 0.60850(17) 0.6481(2) 0.0348(11) Uani 1 1 d . . .
C6 C 0.8542(3) 0.61503(17) 0.6972(2) 0.0363(11) Uani 1 1 d . . .
C7 C 0.9075(2) 0.56703(17) 0.7080(2) 0.0388(11) Uani 1 1 d . . .
H7 H 0.9625 0.5700 0.7412 0.047 Uiso 1 1 calc R . .
C8 C 0.8830(3) 0.51523(18) 0.6721(2) 0.0353(11) Uani 1 1 d . . .
C9 C 0.8024(3) 0.51004(18) 0.6199(3) 0.0414(11) Uani 1 1 d U . .
C10 C 0.7456(2) 0.55726(18) 0.6079(2) 0.0390(11) Uani 1 1 d U . .
C11 C 0.6559(2) 0.55290(18) 0.5537(3) 0.0569(13) Uani 1 1 d U . .
H11A H 0.6138 0.5704 0.5782 0.068 Uiso 1 1 calc R . .
H11B H 0.6555 0.5746 0.5073 0.068 Uiso 1 1 calc R . .
C12 C 0.6289(3) 0.4924(2) 0.5322(3) 0.0920(18) Uani 1 1 d DU . .
H12A H 0.6100 0.4747 0.5746 0.110 Uiso 1 1 calc R . .
H12B H 0.5794 0.4931 0.4880 0.110 Uiso 1 1 calc R . .
C13 C 0.6963(3) 0.45639(19) 0.5138(3) 0.0836(17) Uani 1 1 d DU . .
H13A H 0.7114 0.4715 0.4681 0.100 Uiso 1 1 calc R . .
H13B H 0.6738 0.4176 0.5022 0.100 Uiso 1 1 calc R . .
C14 C 0.7762(2) 0.45378(17) 0.5779(3) 0.0541(13) Uani 1 1 d U . .
H14A H 0.8241 0.4405 0.5573 0.065 Uiso 1 1 calc R . .
H14B H 0.7673 0.4253 0.6150 0.065 Uiso 1 1 calc R . .
C15 C 0.8836(2) 0.67223(18) 0.7371(2) 0.0406(11) Uani 1 1 d . . .
H15 H 0.8380 0.6835 0.7629 0.049 Uiso 1 1 calc R . .
C16 C 0.8885(2) 0.72017(19) 0.6811(3) 0.0453(12) Uani 1 1 d . . .
C17 C 0.9203(3) 0.7114(2) 0.6158(3) 0.0546(13) Uani 1 1 d . . .
H17 H 0.9402 0.6751 0.6061 0.066 Uiso 1 1 calc R . .
C18 C 0.9226(3) 0.7563(3) 0.5653(3) 0.0724(16) Uani 1 1 d . . .
H18 H 0.9424 0.7499 0.5211 0.087 Uiso 1 1 calc R . .
C19 C 0.8958(3) 0.8101(3) 0.5805(4) 0.086(2) Uani 1 1 d . . .
H19 H 0.8968 0.8403 0.5464 0.103 Uiso 1 1 calc R . .
C20 C 0.8676(3) 0.8196(2) 0.6454(4) 0.0804(19) Uani 1 1 d . . .
H20 H 0.8506 0.8564 0.6561 0.097 Uiso 1 1 calc R . .
C21 C 0.8639(3) 0.7753(2) 0.6956(3) 0.0639(15) Uani 1 1 d . . .
H21 H 0.8447 0.7826 0.7399 0.077 Uiso 1 1 calc R . .
C22 C 0.9660(3) 0.66690(19) 0.7999(3) 0.0500(12) Uani 1 1 d U . .
C23 C 0.9616(3) 0.6568(2) 0.8748(3) 0.0783(16) Uani 1 1 d U . .
H23 H 0.9077 0.6553 0.8867 0.094 Uiso 1 1 calc R . .
C24 C 1.0362(4) 0.6488(2) 0.9322(3) 0.0985(19) Uani 1 1 d U . .
H24 H 1.0319 0.6416 0.9823 0.118 Uiso 1 1 calc R . .
C25 C 1.1162(4) 0.6514(2) 0.9166(4) 0.0953(19) Uani 1 1 d U . .
H25 H 1.1663 0.6466 0.9559 0.114 Uiso 1 1 calc R . .
C26 C 1.1221(3) 0.6609(2) 0.8439(4) 0.0841(17) Uani 1 1 d U . .
H26 H 1.1764 0.6625 0.8326 0.101 Uiso 1 1 calc R . .
C27 C 1.0472(3) 0.66852(19) 0.7857(3) 0.0647(14) Uani 1 1 d U . .
H27 H 1.0523 0.6749 0.7356 0.078 Uiso 1 1 calc R . .
C28 C 0.9436(3) 0.46308(18) 0.6933(3) 0.0503(12) Uani 1 1 d U . .
H28 H 0.9065 0.4289 0.6906 0.060 Uiso 1 1 calc R . .
C29 C 0.9973(3) 0.46733(18) 0.7751(3) 0.0527(12) Uani 1 1 d U . .
C30 C 0.9553(3) 0.4611(2) 0.8340(3) 0.0728(15) Uani 1 1 d U . .
H30 H 0.8958 0.4540 0.8221 0.087 Uiso 1 1 calc R . .
C31 C 0.9996(4) 0.4653(2) 0.9095(4) 0.0901(18) Uani 1 1 d U . .
H31 H 0.9703 0.4601 0.9482 0.108 Uiso 1 1 calc R . .
C32 C 1.0852(4) 0.4767(2) 0.9280(4) 0.099(2) Uani 1 1 d U . .
H32 H 1.1147 0.4799 0.9795 0.119 Uiso 1 1 calc R . .
C33 C 1.1291(4) 0.4836(2) 0.8720(4) 0.0938(19) Uani 1 1 d U . .
H33 H 1.1884 0.4915 0.8851 0.113 Uiso 1 1 calc R . .
C34 C 1.0851(3) 0.4787(2) 0.7956(3) 0.0742(15) Uani 1 1 d U . .
H34 H 1.1153 0.4832 0.7574 0.089 Uiso 1 1 calc R . .
C35 C 1.0015(3) 0.4532(2) 0.6378(3) 0.0612(13) Uani 1 1 d U . .
C36 C 1.0403(3) 0.4970(2) 0.6093(3) 0.0913(17) Uani 1 1 d U . .
H36 H 1.0264 0.5348 0.6191 0.110 Uiso 1 1 calc R . .
C37 C 1.1013(4) 0.4868(3) 0.5652(4) 0.119(2) Uani 1 1 d U . .
H37 H 1.1295 0.5172 0.5475 0.142 Uiso 1 1 calc R . .
C38 C 1.1179(4) 0.4308(3) 0.5490(4) 0.119(2) Uani 1 1 d U . .
H38 H 1.1557 0.4234 0.5177 0.143 Uiso 1 1 calc R . .
C39 C 1.0811(4) 0.3865(3) 0.5772(4) 0.112(2) Uani 1 1 d U . .
H39 H 1.0949 0.3488 0.5669 0.134 Uiso 1 1 calc R . .
C40 C 1.0217(3) 0.3973(2) 0.6224(3) 0.0844(16) Uani 1 1 d U . .
H40 H 0.9959 0.3666 0.6421 0.101 Uiso 1 1 calc R . .
C41 C 0.5340(2) 0.77912(18) 0.6581(2) 0.0375(11) Uani 1 1 d . . .
C42 C 0.4462(2) 0.76583(17) 0.6338(2) 0.0364(11) Uani 1 1 d . . .
C43 C 0.3886(2) 0.80469(17) 0.6527(2) 0.0401(12) Uani 1 1 d . . .
H43 H 0.3295 0.7963 0.6383 0.048 Uiso 1 1 calc R . .
C44 C 0.4146(2) 0.85528(17) 0.6918(2) 0.0355(11) Uani 1 1 d . . .
C45 C 0.5031(2) 0.86926(17) 0.7123(2) 0.0381(11) Uani 1 1 d U . .
C46 C 0.5634(2) 0.83049(18) 0.6960(2) 0.0372(11) Uani 1 1 d U . .
C47 C 0.6603(2) 0.84284(18) 0.7196(3) 0.0571(13) Uani 1 1 d U . .
H47A H 0.6877 0.8150 0.7584 0.068 Uiso 1 1 calc R . .
H47B H 0.6845 0.8375 0.6751 0.068 Uiso 1 1 calc R . .
C48 C 0.6816(3) 0.9002(2) 0.7497(4) 0.123(2) Uani 1 1 d DU . .
H48A H 0.7360 0.8968 0.7885 0.148 Uiso 1 1 calc R . .
H48B H 0.6942 0.9226 0.7079 0.148 Uiso 1 1 calc R . .
C49 C 0.6281(3) 0.9337(2) 0.7816(3) 0.0964(18) Uani 1 1 d DU . .
H49A H 0.6415 0.9738 0.7741 0.116 Uiso 1 1 calc R . .
H49B H 0.6426 0.9266 0.8367 0.116 Uiso 1 1 calc R . .
C50 C 0.5326(2) 0.92564(17) 0.7522(2) 0.0504(12) Uani 1 1 d U . .
H50A H 0.5107 0.9567 0.7165 0.060 Uiso 1 1 calc R . .
H50B H 0.5058 0.9296 0.7953 0.060 Uiso 1 1 calc R . .
C51 C 0.4152(2) 0.71237(17) 0.5866(2) 0.0412(11) Uani 1 1 d U . .
H51 H 0.4528 0.6808 0.6117 0.049 Uiso 1 1 calc R . .
C52 C 0.3222(3) 0.69439(19) 0.5861(3) 0.0494(12) Uani 1 1 d U . .
C53 C 0.3094(3) 0.6637(2) 0.6474(3) 0.0728(15) Uani 1 1 d U . .
H53 H 0.3565 0.6549 0.6881 0.087 Uiso 1 1 calc R . .
C54 C 0.2255(4) 0.6454(2) 0.6496(3) 0.0919(18) Uani 1 1 d U . .
H54 H 0.2171 0.6242 0.6914 0.110 Uiso 1 1 calc R . .
C55 C 0.1573(3) 0.6585(2) 0.5910(4) 0.0861(18) Uani 1 1 d U . .
H55 H 0.1018 0.6460 0.5921 0.103 Uiso 1 1 calc R . .
C56 C 0.1689(3) 0.6892(2) 0.5314(3) 0.0860(18) Uani 1 1 d U . .
H56 H 0.1212 0.6987 0.4916 0.103 Uiso 1 1 calc R . .
C57 C 0.2514(3) 0.7074(2) 0.5278(3) 0.0688(14) Uani 1 1 d U . .
H57 H 0.2586 0.7284 0.4855 0.083 Uiso 1 1 calc R . .
C58 C 0.4297(2) 0.7173(2) 0.5057(3) 0.0457(12) Uani 1 1 d U . .
C59 C 0.4706(2) 0.6732(2) 0.4768(3) 0.0604(13) Uani 1 1 d U . .
H59 H 0.4870 0.6400 0.5058 0.072 Uiso 1 1 calc R . .
C60 C 0.4875(3) 0.6781(3) 0.4041(3) 0.0724(16) Uani 1 1 d U . .
H60 H 0.5146 0.6479 0.3847 0.087 Uiso 1 1 calc R . .
C61 C 0.4647(3) 0.7267(3) 0.3616(3) 0.0839(18) Uani 1 1 d U . .
H61 H 0.4782 0.7300 0.3140 0.101 Uiso 1 1 calc R . .
C62 C 0.4227(3) 0.7705(2) 0.3876(3) 0.0769(16) Uani 1 1 d U . .
H62 H 0.4050 0.8029 0.3573 0.092 Uiso 1 1 calc R . .
C63 C 0.4062(3) 0.7660(2) 0.4611(3) 0.0635(14) Uani 1 1 d U . .
H63 H 0.3790 0.7963 0.4800 0.076 Uiso 1 1 calc R . .
C64 C 0.3477(2) 0.89473(17) 0.7148(2) 0.0437(11) Uani 1 1 d U . .
H64 H 0.3743 0.9085 0.7670 0.052 Uiso 1 1 calc R . .
C65 C 0.3254(2) 0.9475(2) 0.6649(3) 0.0478(12) Uani 1 1 d U . .
C66 C 0.2891(3) 0.9942(2) 0.6931(3) 0.0646(14) Uani 1 1 d U . .
H66 H 0.2805 0.9931 0.7428 0.077 Uiso 1 1 calc R . .
C67 C 0.2652(3) 1.0429(2) 0.6477(4) 0.0754(16) Uani 1 1 d U . .
H67 H 0.2400 1.0740 0.6671 0.090 Uiso 1 1 calc R . .
C68 C 0.2777(3) 1.0459(2) 0.5766(4) 0.0825(17) Uani 1 1 d U . .
H68 H 0.2625 1.0791 0.5473 0.099 Uiso 1 1 calc R . .
C69 C 0.3132(3) 0.9997(3) 0.5471(3) 0.0864(17) Uani 1 1 d U . .
H69 H 0.3213 1.0012 0.4973 0.104 Uiso 1 1 calc R . .
C70 C 0.3366(3) 0.9509(2) 0.5915(3) 0.0636(14) Uani 1 1 d U . .
H70 H 0.3606 0.9197 0.5712 0.076 Uiso 1 1 calc R . .
C71 C 0.2652(3) 0.86243(18) 0.7194(3) 0.0454(12) Uani 1 1 d U . .
C72 C 0.2576(3) 0.83871(19) 0.7879(3) 0.0598(13) Uani 1 1 d U . .
H72 H 0.3033 0.8422 0.8315 0.072 Uiso 1 1 calc R . .
C73 C 0.1828(3) 0.8096(2) 0.7929(3) 0.0747(16) Uani 1 1 d U . .
H73 H 0.1778 0.7943 0.8397 0.090 Uiso 1 1 calc R . .
C74 C 0.1175(3) 0.8037(2) 0.7294(4) 0.0759(17) Uani 1 1 d U . .
H74 H 0.0666 0.7849 0.7328 0.091 Uiso 1 1 calc R . .
C75 C 0.1249(3) 0.8250(2) 0.6599(3) 0.0748(15) Uani 1 1 d U . .
H75 H 0.0807 0.8192 0.6157 0.090 Uiso 1 1 calc R . .
C76 C 0.1983(3) 0.85521(19) 0.6559(3) 0.0623(14) Uani 1 1 d U . .
H76 H 0.2025 0.8710 0.6092 0.075 Uiso 1 1 calc R . .
C77 C 0.4816(4) 0.9320(3) 0.3945(3) 0.139(3) Uani 1 1 d D . .
H77A H 0.5098 0.9029 0.3700 0.166 Uiso 1 1 calc R . .
H77B H 0.5055 0.9692 0.3856 0.166 Uiso 1 1 calc R . .

loop_
_atom_site_aniso_label
_atom_site_aniso_U_11
_atom_site_aniso_U_22
_atom_site_aniso_U_33
_atom_site_aniso_U_23
_atom_site_aniso_U_13
_atom_site_aniso_U_12
Ni1 0.0507(4) 0.0508(4) 0.0529(4) 0.0083(4) 0.0224(3) 0.0127(3)
Br1 0.1057(4) 0.0752(4) 0.0568(4) -0.0060(3) 0.0261(3) 0.0164(3)
Br2 0.0642(3) 0.0739(4) 0.1093(5) 0.0285(4) 0.0225(3) -0.0011(3)
Cl1 0.1592(15) 0.0833(12) 0.1577(19) 0.0286(12) 0.0676(14) 0.0242(11)
Cl2 0.1623(18) 0.1376(18) 0.203(2) -0.0049(17) 0.0203(16) 0.0123(15)
N1 0.031(2) 0.028(2) 0.055(3) -0.001(2) 0.0160(19) 0.0005(17)
N2 0.031(2) 0.036(2) 0.051(3) -0.005(2) 0.0136(19) 0.0021(17)
C1 0.050(3) 0.051(3) 0.054(3) 0.006(3) 0.027(3) 0.015(2)
C2 0.032(3) 0.034(3) 0.048(3) -0.002(3) 0.013(2) 0.003(2)
C3 0.026(3) 0.036(3) 0.059(4) -0.002(3) 0.009(2) 0.003(2)
C4 0.049(3) 0.049(3) 0.058(4) 0.006(3) 0.013(3) 0.009(2)
C5 0.036(3) 0.032(3) 0.042(3) 0.002(2) 0.020(2) 0.007(2)
C6 0.035(3) 0.035(3) 0.039(3) -0.001(2) 0.009(2) -0.002(2)
C7 0.035(3) 0.038(3) 0.045(3) -0.001(3) 0.012(2) 0.002(2)
C8 0.035(3) 0.035(3) 0.038(3) 0.001(2) 0.013(2) 0.004(2)
C9 0.037(3) 0.039(3) 0.052(3) -0.002(2) 0.016(2) -0.002(2)
C10 0.036(3) 0.041(3) 0.042(3) -0.005(2) 0.013(2) 0.000(2)
C11 0.046(3) 0.050(3) 0.070(4) -0.013(3) 0.005(3) 0.001(2)
C12 0.056(3) 0.081(4) 0.123(5) -0.044(4) -0.009(3) 0.002(3)
C13 0.058(3) 0.066(3) 0.114(5) -0.042(3) -0.003(3) 0.004(3)
C14 0.049(3) 0.042(3) 0.072(4) -0.005(3) 0.017(3) -0.003(2)
C15 0.034(3) 0.044(3) 0.045(3) -0.003(3) 0.012(2) 0.006(2)
C16 0.031(3) 0.038(3) 0.063(4) -0.001(3) 0.003(2) -0.002(2)
C17 0.050(3) 0.053(3) 0.058(4) 0.003(3) 0.006(3) -0.004(3)
C18 0.065(4) 0.084(4) 0.064(4) 0.016(4) 0.008(3) -0.020(3)
C19 0.056(4) 0.063(5) 0.130(7) 0.038(5) 0.006(4) -0.010(3)
C20 0.051(3) 0.047(4) 0.140(7) 0.009(4) 0.015(4) 0.005(3)
C21 0.048(3) 0.041(3) 0.101(5) 0.001(3) 0.017(3) 0.000(3)
C22 0.051(3) 0.045(3) 0.053(4) -0.003(3) 0.011(3) 0.001(3)
C23 0.069(4) 0.100(4) 0.064(4) -0.003(4) 0.012(3) 0.007(3)
C24 0.103(4) 0.130(5) 0.055(4) -0.001(4) 0.006(4) 0.014(4)
C25 0.084(4) 0.105(4) 0.077(5) 0.000(4) -0.018(4) -0.002(4)
C26 0.067(4) 0.096(4) 0.082(5) 0.011(4) 0.002(4) -0.003(3)
C27 0.056(3) 0.074(3) 0.056(4) 0.011(3) -0.002(3) -0.001(3)
C28 0.052(3) 0.039(3) 0.064(3) 0.001(3) 0.021(3) 0.002(2)
C29 0.054(3) 0.039(3) 0.066(4) 0.007(3) 0.017(3) 0.009(2)
C30 0.071(3) 0.073(4) 0.072(4) 0.010(3) 0.014(3) 0.006(3)
C31 0.104(4) 0.097(4) 0.069(4) 0.006(4) 0.021(4) 0.013(4)
C32 0.110(5) 0.102(4) 0.069(5) -0.008(4) -0.013(4) 0.029(4)
C33 0.067(4) 0.106(4) 0.095(5) -0.009(4) -0.006(4) 0.014(3)
C34 0.064(3) 0.071(3) 0.084(4) -0.005(3) 0.012(3) 0.011(3)
C35 0.054(3) 0.055(3) 0.079(4) 0.002(3) 0.024(3) 0.015(3)
C36 0.096(4) 0.088(4) 0.112(4) 0.013(3) 0.067(3) 0.025(3)
C37 0.117(4) 0.123(5) 0.140(5) 0.028(5) 0.077(4) 0.026(4)
C38 0.129(5) 0.130(6) 0.119(5) -0.003(5) 0.072(4) 0.050(5)
C39 0.112(4) 0.101(5) 0.130(5) -0.035(4) 0.045(4) 0.031(4)
C40 0.078(3) 0.077(4) 0.102(4) -0.016(3) 0.031(3) 0.009(3)
C41 0.033(3) 0.043(3) 0.038(3) 0.000(2) 0.012(2) 0.009(2)
C42 0.034(3) 0.035(3) 0.040(3) -0.004(2) 0.007(2) 0.004(2)
C43 0.033(3) 0.047(3) 0.040(3) -0.013(2) 0.008(2) 0.002(2)
C44 0.031(3) 0.042(3) 0.033(3) -0.004(2) 0.006(2) 0.009(2)
C45 0.033(2) 0.033(3) 0.048(3) -0.003(2) 0.011(2) -0.001(2)
C46 0.026(2) 0.037(3) 0.047(3) -0.002(2) 0.007(2) -0.001(2)
C47 0.036(3) 0.050(3) 0.083(4) -0.015(3) 0.009(3) -0.005(2)
C48 0.051(3) 0.120(5) 0.191(6) -0.093(4) 0.014(4) -0.012(3)
C49 0.045(3) 0.087(4) 0.151(5) -0.055(4) 0.012(3) -0.011(3)
C50 0.045(3) 0.043(3) 0.063(3) -0.006(3) 0.013(2) -0.003(2)
C51 0.032(2) 0.046(3) 0.047(3) -0.003(2) 0.011(2) 0.002(2)
C52 0.045(3) 0.048(3) 0.059(3) -0.013(3) 0.021(3) 0.000(2)
C53 0.054(3) 0.091(4) 0.078(4) 0.001(3) 0.025(3) -0.006(3)
C54 0.074(4) 0.113(4) 0.097(5) 0.011(4) 0.038(4) -0.012(4)
C55 0.051(3) 0.100(5) 0.112(5) -0.011(4) 0.029(4) -0.013(3)
C56 0.052(3) 0.101(5) 0.100(5) -0.013(4) 0.010(3) -0.007(3)
C57 0.046(3) 0.083(4) 0.074(4) 0.000(3) 0.006(3) -0.005(3)
C58 0.038(3) 0.048(3) 0.051(3) -0.009(3) 0.011(2) -0.004(2)
C59 0.052(3) 0.070(3) 0.059(4) -0.023(3) 0.014(3) -0.002(3)
C60 0.064(3) 0.090(4) 0.065(4) -0.036(3) 0.020(3) -0.006(3)
C61 0.083(4) 0.111(5) 0.061(4) -0.032(4) 0.023(3) -0.029(4)
C62 0.093(4) 0.081(4) 0.052(4) 0.002(3) 0.008(3) -0.019(3)
C63 0.068(3) 0.065(3) 0.056(4) -0.014(3) 0.013(3) -0.011(3)
C64 0.032(2) 0.047(3) 0.050(3) -0.011(2) 0.008(2) 0.006(2)
C65 0.034(2) 0.046(3) 0.064(3) -0.010(3) 0.013(2) 0.003(2)
C66 0.056(3) 0.059(3) 0.077(4) -0.002(3) 0.014(3) 0.004(3)
C67 0.067(3) 0.056(4) 0.094(5) -0.004(4) 0.002(3) 0.010(3)
C68 0.073(4) 0.059(4) 0.102(5) 0.018(4) -0.005(4) 0.005(3)
C69 0.077(4) 0.094(4) 0.084(4) 0.014(4) 0.011(3) 0.008(3)
C70 0.060(3) 0.058(3) 0.071(4) 0.006(3) 0.014(3) 0.013(3)
C71 0.031(3) 0.048(3) 0.059(3) -0.012(3) 0.014(3) 0.007(2)
C72 0.041(3) 0.066(3) 0.071(4) -0.007(3) 0.010(3) 0.000(2)
C73 0.062(3) 0.084(4) 0.083(4) 0.010(3) 0.025(3) -0.009(3)
C74 0.045(3) 0.073(4) 0.109(5) 0.004(4) 0.019(3) -0.011(3)
C75 0.049(3) 0.088(4) 0.079(4) -0.001(4) -0.001(3) -0.007(3)
C76 0.037(3) 0.081(3) 0.064(4) -0.003(3) 0.003(3) -0.011(3)
C77 0.150(6) 0.163(7) 0.103(6) 0.019(5) 0.033(5) -0.047(5)

loop_
_atom_type_symbol
_atom_type_description
_atom_type_scat_dispersion_real
_atom_type_scat_dispersion_imag
_atom_type_scat_source
C C 0.0033 0.0016 'International Tables Vol C Tables 4.2.6.8 and 6.1.1.4'
H H 0.0000 0.0000 'International Tables Vol C Tables 4.2.6.8 and 6.1.1.4'
N N 0.0061 0.0033 'International Tables Vol C Tables 4.2.6.8 and 6.1.1.4'
Cl Cl 0.1484 0.1585 'International Tables Vol C Tables 4.2.6.8 and 6.1.1.4'
Br Br -0.2901 2.4595 'International Tables Vol C Tables 4.2.6.8 and 6.1.1.4'
Ni Ni 0.3393 1.1124 'International Tables Vol C Tables 4.2.6.8 and 6.1.1.4'

loop_
_geom_angle_atom_site_label_1
_geom_angle_atom_site_label_2
_geom_angle_atom_site_label_3
_geom_angle
_geom_angle_site_symmetry_1
_geom_angle_site_symmetry_3
_geom_angle_publ_flag
N2 Ni1 N1 80.88(14) . . ?
N2 Ni1 Br1 107.69(10) . . ?
N1 Ni1 Br1 118.49(9) . . ?
N2 Ni1 Br2 113.51(9) . . ?
N1 Ni1 Br2 106.04(9) . . ?
Br1 Ni1 Br2 122.74(3) . . ?
C2 N1 C5 122.8(3) . . ?
C2 N1 Ni1 113.0(3) . . ?
C5 N1 Ni1 123.9(3) . . ?
C3 N2 C41 121.1(3) . . ?
C3 N2 Ni1 114.5(3) . . ?
C41 N2 Ni1 124.2(3) . . ?
C2 C1 H1A 109.5 . . ?
C2 C1 H1B 109.5 . . ?
H1A C1 H1B 109.5 . . ?
C2 C1 H1C 109.5 . . ?
H1A C1 H1C 109.5 . . ?
H1B C1 H1C 109.5 . . ?
N1 C2 C1 126.1(4) . . ?
N1 C2 C3 116.4(4) . . ?
C1 C2 C3 117.5(4) . . ?
N2 C3 C4 126.0(4) . . ?
N2 C3 C2 114.3(4) . . ?
C4 C3 C2 119.6(4) . . ?
C3 C4 H4A 109.5 . . ?
C3 C4 H4B 109.5 . . ?
H4A C4 H4B 109.5 . . ?
C3 C4 H4C 109.5 . . ?
H4A C4 H4C 109.5 . . ?
H4B C4 H4C 109.5 . . ?
C10 C5 C6 121.9(4) . . ?
C10 C5 N1 120.8(4) . . ?
C6 C5 N1 117.2(4) . . ?
C7 C6 C5 116.7(4) . . ?
C7 C6 C15 121.9(4) . . ?
C5 C6 C15 121.5(4) . . ?
C8 C7 C6 123.1(4) . . ?
C8 C7 H7 118.5 . . ?
C6 C7 H7 118.5 . . ?
C7 C8 C9 119.9(4) . . ?
C7 C8 C28 119.0(4) . . ?
C9 C8 C28 121.0(4) . . ?
C8 C9 C10 119.1(4) . . ?
C8 C9 C14 120.3(4) . . ?
C10 C9 C14 120.6(4) . . ?
C5 C10 C9 119.2(4) . . ?
C5 C10 C11 119.9(4) . . ?
C9 C10 C11 120.9(4) . . ?
C12 C11 C10 113.2(4) . . ?
C12 C11 H11A 108.9 . . ?
C10 C11 H11A 108.9 . . ?
C12 C11 H11B 108.9 . . ?
C10 C11 H11B 108.9 . . ?
H11A C11 H11B 107.8 . . ?
C13 C12 C11 114.7(4) . . ?
C13 C12 H12A 108.6 . . ?
C11 C12 H12A 108.6 . . ?
C13 C12 H12B 108.6 . . ?
C11 C12 H12B 108.6 . . ?
H12A C12 H12B 107.6 . . ?
C12 C13 C14 112.5(4) . . ?
C12 C13 H13A 109.1 . . ?
C14 C13 H13A 109.1 . . ?
C12 C13 H13B 109.1 . . ?
C14 C13 H13B 109.1 . . ?
H13A C13 H13B 107.8 . . ?
C13 C14 C9 115.3(4) . . ?
C13 C14 H14A 108.4 . . ?
C9 C14 H14A 108.4 . . ?
C13 C14 H14B 108.4 . . ?
C9 C14 H14B 108.4 . . ?
H14A C14 H14B 107.5 . . ?
C22 C15 C16 112.3(3) . . ?
C22 C15 C6 112.9(4) . . ?
C16 C15 C6 112.8(4) . . ?
C22 C15 H15 106.0 . . ?
C16 C15 H15 106.0 . . ?
C6 C15 H15 106.0 . . ?
C21 C16 C17 117.9(5) . . ?
C21 C16 C15 119.7(5) . . ?
C17 C16 C15 122.4(4) . . ?
C18 C17 C16 120.6(5) . . ?
C18 C17 H17 119.7 . . ?
C16 C17 H17 119.7 . . ?
C19 C18 C17 119.9(5) . . ?
C19 C18 H18 120.0 . . ?
C17 C18 H18 120.0 . . ?
C20 C19 C18 119.9(6) . . ?
C20 C19 H19 120.1 . . ?
C18 C19 H19 120.1 . . ?
C19 C20 C21 120.9(6) . . ?
C19 C20 H20 119.6 . . ?
C21 C20 H20 119.6 . . ?
C20 C21 C16 120.8(5) . . ?
C20 C21 H21 119.6 . . ?
C16 C21 H21 119.6 . . ?
C27 C22 C23 116.9(5) . . ?
C27 C22 C15 122.9(4) . . ?
C23 C22 C15 120.0(4) . . ?
C24 C23 C22 120.8(5) . . ?
C24 C23 H23 119.6 . . ?
C22 C23 H23 119.6 . . ?
C25 C24 C23 121.0(6) . . ?
C25 C24 H24 119.5 . . ?
C23 C24 H24 119.5 . . ?
C26 C25 C24 119.3(6) . . ?
C26 C25 H25 120.3 . . ?
C24 C25 H25 120.3 . . ?
C25 C26 C27 120.0(5) . . ?
C25 C26 H26 120.0 . . ?
C27 C26 H26 120.0 . . ?
C22 C27 C26 122.0(5) . . ?
C22 C27 H27 119.0 . . ?
C26 C27 H27 119.0 . . ?
C29 C28 C35 110.8(4) . . ?
C29 C28 C8 111.2(4) . . ?
C35 C28 C8 113.3(4) . . ?
C29 C28 H28 107.1 . . ?
C35 C28 H28 107.1 . . ?
C8 C28 H28 107.1 . . ?
C34 C29 C30 117.2(5) . . ?
C34 C29 C28 124.7(5) . . ?
C30 C29 C28 118.0(5) . . ?
C31 C30 C29 121.3(5) . . ?
C31 C30 H30 119.4 . . ?
C29 C30 H30 119.4 . . ?
C32 C31 C30 120.3(6) . . ?
C32 C31 H31 119.8 . . ?
C30 C31 H31 119.8 . . ?
C31 C32 C33 120.5(6) . . ?
C31 C32 H32 119.8 . . ?
C33 C32 H32 119.8 . . ?
C32 C33 C34 119.6(6) . . ?
C32 C33 H33 120.2 . . ?
C34 C33 H33 120.2 . . ?
C29 C34 C33 121.1(5) . . ?
C29 C34 H34 119.5 . . ?
C33 C34 H34 119.5 . . ?
C36 C35 C40 119.0(5) . . ?
C36 C35 C28 122.3(4) . . ?
C40 C35 C28 118.4(5) . . ?
C35 C36 C37 121.4(5) . . ?
C35 C36 H36 119.3 . . ?
C37 C36 H36 119.3 . . ?
C38 C37 C36 118.1(6) . . ?
C38 C37 H37 121.0 . . ?
C36 C37 H37 121.0 . . ?
C39 C38 C37 121.8(6) . . ?
C39 C38 H38 119.1 . . ?
C37 C38 H38 119.1 . . ?
C38 C39 C40 119.5(6) . . ?
C38 C39 H39 120.2 . . ?
C40 C39 H39 120.2 . . ?
C35 C40 C39 120.2(5) . . ?
C35 C40 H40 119.9 . . ?
C39 C40 H40 119.9 . . ?
C42 C41 C46 122.2(4) . . ?
C42 C41 N2 117.5(4) . . ?
C46 C41 N2 120.2(3) . . ?
C43 C42 C41 116.7(4) . . ?
C43 C42 C51 121.8(4) . . ?
C41 C42 C51 121.4(4) . . ?
C44 C43 C42 123.2(4) . . ?
C44 C43 H43 118.4 . . ?
C42 C43 H43 118.4 . . ?
C43 C44 C45 119.2(4) . . ?
C43 C44 C64 120.4(3) . . ?
C45 C44 C64 120.4(4) . . ?
C46 C45 C44 119.3(4) . . ?
C46 C45 C50 120.6(3) . . ?
C44 C45 C50 120.1(4) . . ?
C45 C46 C41 119.3(3) . . ?
C45 C46 C47 121.2(4) . . ?
C41 C46 C47 119.5(4) . . ?
C48 C47 C46 114.0(4) . . ?
C48 C47 H47A 108.7 . . ?
C46 C47 H47A 108.7 . . ?
C48 C47 H47B 108.7 . . ?
C46 C47 H47B 108.7 . . ?
H47A C47 H47B 107.6 . . ?
C49 C48 C47 124.4(5) . . ?
C49 C48 H48A 106.2 . . ?
C47 C48 H48A 106.2 . . ?
C49 C48 H48B 106.2 . . ?
C47 C48 H48B 106.2 . . ?
H48A C48 H48B 106.4 . . ?
C48 C49 C50 117.4(4) . . ?
C48 C49 H49A 108.0 . . ?
C50 C49 H49A 108.0 . . ?
C48 C49 H49B 108.0 . . ?
C50 C49 H49B 108.0 . . ?
H49A C49 H49B 107.2 . . ?
C49 C50 C45 116.6(3) . . ?
C49 C50 H50A 108.1 . . ?
C45 C50 H50A 108.1 . . ?
C49 C50 H50B 108.1 . . ?
C45 C50 H50B 108.1 . . ?
H50A C50 H50B 107.3 . . ?
C42 C51 C58 111.4(3) . . ?
C42 C51 C52 114.1(3) . . ?
C58 C51 C52 112.4(3) . . ?
C42 C51 H51 106.1 . . ?
C58 C51 H51 106.1 . . ?
C52 C51 H51 106.1 . . ?
C53 C52 C57 118.3(4) . . ?
C53 C52 C51 117.9(5) . . ?
C57 C52 C51 123.8(4) . . ?
C52 C53 C54 120.4(5) . . ?
C52 C53 H53 119.8 . . ?
C54 C53 H53 119.8 . . ?
C55 C54 C53 119.8(5) . . ?
C55 C54 H54 120.1 . . ?
C53 C54 H54 120.1 . . ?
C56 C55 C54 120.2(6) . . ?
C56 C55 H55 119.9 . . ?
C54 C55 H55 119.9 . . ?
C55 C56 C57 120.8(6) . . ?
C55 C56 H56 119.6 . . ?
C57 C56 H56 119.6 . . ?
C52 C57 C56 120.4(5) . . ?
C52 C57 H57 119.8 . . ?
C56 C57 H57 119.8 . . ?
C59 C58 C63 118.4(5) . . ?
C59 C58 C51 119.6(4) . . ?
C63 C58 C51 122.0(4) . . ?
C58 C59 C60 120.3(5) . . ?
C58 C59 H59 119.9 . . ?
C60 C59 H59 119.9 . . ?
C61 C60 C59 120.3(5) . . ?
C61 C60 H60 119.9 . . ?
C59 C60 H60 119.9 . . ?
C62 C61 C60 121.0(6) . . ?
C62 C61 H61 119.5 . . ?
C60 C61 H61 119.5 . . ?
C61 C62 C63 118.8(5) . . ?
C61 C62 H62 120.6 . . ?
C63 C62 H62 120.6 . . ?
C58 C63 C62 121.1(5) . . ?
C58 C63 H63 119.4 . . ?
C62 C63 H63 119.4 . . ?
C65 C64 C71 110.5(3) . . ?
C65 C64 C44 113.8(3) . . ?
C71 C64 C44 112.3(3) . . ?
C65 C64 H64 106.6 . . ?
C71 C64 H64 106.6 . . ?
C44 C64 H64 106.6 . . ?
C70 C65 C66 117.9(5) . . ?
C70 C65 C64 123.4(4) . . ?
C66 C65 C64 118.7(4) . . ?
C65 C66 C67 120.3(5) . . ?
C65 C66 H66 119.9 . . ?
C67 C66 H66 119.9 . . ?
C68 C67 C66 121.1(6) . . ?
C68 C67 H67 119.5 . . ?
C66 C67 H67 119.5 . . ?
C67 C68 C69 119.7(6) . . ?
C67 C68 H68 120.2 . . ?
C69 C68 H68 120.2 . . ?
C68 C69 C70 119.7(6) . . ?
C68 C69 H69 120.2 . . ?
C70 C69 H69 120.2 . . ?
C65 C70 C69 121.4(5) . . ?
C65 C70 H70 119.3 . . ?
C69 C70 H70 119.3 . . ?
C76 C71 C72 118.4(4) . . ?
C76 C71 C64 121.2(4) . . ?
C72 C71 C64 120.3(4) . . ?
C71 C72 C73 120.8(5) . . ?
C71 C72 H72 119.6 . . ?
C73 C72 H72 119.6 . . ?
C74 C73 C72 119.4(5) . . ?
C74 C73 H73 120.3 . . ?
C72 C73 H73 120.3 . . ?
C73 C74 C75 120.8(5) . . ?
C73 C74 H74 119.6 . . ?
C75 C74 H74 119.6 . . ?
C74 C75 C76 119.3(5) . . ?
C74 C75 H75 120.3 . . ?
C76 C75 H75 120.3 . . ?
C71 C76 C75 121.1(5) . . ?
C71 C76 H76 119.4 . . ?
C75 C76 H76 119.4 . . ?
Cl1 C77 Cl2 113.7(3) . . ?
Cl1 C77 H77A 108.8 . . ?
Cl2 C77 H77A 108.8 . . ?
Cl1 C77 H77B 108.8 . . ?
Cl2 C77 H77B 108.8 . . ?
H77A C77 H77B 107.7 . . ?

loop_
_geom_bond_atom_site_label_1
_geom_bond_atom_site_label_2
_geom_bond_distance
_geom_bond_site_symmetry_2
_geom_bond_publ_flag
Ni1 N2 1.994(3) . ?
Ni1 N1 2.023(3) . ?
Ni1 Br1 2.3335(8) . ?
Ni1 Br2 2.3358(8) . ?
Cl1 C77 1.708(5) . ?
Cl2 C77 1.718(5) . ?
N1 C2 1.272(4) . ?
N1 C5 1.449(4) . ?
N2 C3 1.291(4) . ?
N2 C41 1.454(4) . ?
C1 C2 1.487(5) . ?
C1 H1A 0.9600 . ?
C1 H1B 0.9600 . ?
C1 H1C 0.9600 . ?
C2 C3 1.499(5) . ?
C3 C4 1.471(5) . ?
C4 H4A 0.9600 . ?
C4 H4B 0.9600 . ?
C4 H4C 0.9600 . ?
C5 C10 1.397(5) . ?
C5 C6 1.398(5) . ?
C6 C7 1.382(5) . ?
C6 C15 1.524(5) . ?
C7 C8 1.372(5) . ?
C7 H7 0.9300 . ?
C8 C9 1.393(5) . ?
C8 C28 1.533(5) . ?
C9 C10 1.400(5) . ?
C9 C14 1.512(5) . ?
C10 C11 1.517(5) . ?
C11 C12 1.490(5) . ?
C11 H11A 0.9700 . ?
C11 H11B 0.9700 . ?
C12 C13 1.454(4) . ?
C12 H12A 0.9700 . ?
C12 H12B 0.9700 . ?
C13 C14 1.490(5) . ?
C13 H13A 0.9700 . ?
C13 H13B 0.9700 . ?
C14 H14A 0.9700 . ?
C14 H14B 0.9700 . ?
C15 C22 1.506(5) . ?
C15 C16 1.511(5) . ?
C15 H15 0.9800 . ?
C16 C21 1.378(5) . ?
C16 C17 1.394(5) . ?
C17 C18 1.385(6) . ?
C17 H17 0.9300 . ?
C18 C19 1.365(6) . ?
C18 H18 0.9300 . ?
C19 C20 1.359(6) . ?
C19 H19 0.9300 . ?
C20 C21 1.373(6) . ?
C20 H20 0.9300 . ?
C21 H21 0.9300 . ?
C22 C27 1.370(5) . ?
C22 C23 1.378(6) . ?
C23 C24 1.377(6) . ?
C23 H23 0.9300 . ?
C24 C25 1.363(6) . ?
C24 H24 0.9300 . ?
C25 C26 1.343(6) . ?
C25 H25 0.9300 . ?
C26 C27 1.387(6) . ?
C26 H26 0.9300 . ?
C27 H27 0.9300 . ?
C28 C29 1.506(6) . ?
C28 C35 1.523(5) . ?
C28 H28 0.9800 . ?
C29 C34 1.375(5) . ?
C29 C30 1.383(5) . ?
C30 C31 1.365(6) . ?
C30 H30 0.9300 . ?
C31 C32 1.341(6) . ?
C31 H31 0.9300 . ?
C32 C33 1.359(6) . ?
C32 H32 0.9300 . ?
C33 C34 1.379(6) . ?
C33 H33 0.9300 . ?
C34 H34 0.9300 . ?
C35 C36 1.348(6) . ?
C35 C40 1.379(6) . ?
C36 C37 1.408(6) . ?
C36 H36 0.9300 . ?
C37 C38 1.368(7) . ?
C37 H37 0.9300 . ?
C38 C39 1.338(7) . ?
C38 H38 0.9300 . ?
C39 C40 1.403(6) . ?
C39 H39 0.9300 . ?
C40 H40 0.9300 . ?
C41 C42 1.388(5) . ?
C41 C46 1.393(5) . ?
C42 C43 1.380(4) . ?
C42 C51 1.512(5) . ?
C43 C44 1.376(5) . ?
C43 H43 0.9300 . ?
C44 C45 1.399(4) . ?
C44 C64 1.529(4) . ?
C45 C46 1.392(4) . ?
C45 C50 1.508(5) . ?
C46 C47 1.517(4) . ?
C47 C48 1.443(5) . ?
C47 H47A 0.9700 . ?
C47 H47B 0.9700 . ?
C48 C49 1.371(5) . ?
C48 H48A 0.9700 . ?
C48 H48B 0.9700 . ?
C49 C50 1.487(5) . ?
C49 H49A 0.9700 . ?
C49 H49B 0.9700 . ?
C50 H50A 0.9700 . ?
C50 H50B 0.9700 . ?
C51 C58 1.523(5) . ?
C51 C52 1.529(5) . ?
C51 H51 0.9800 . ?
C52 C53 1.362(5) . ?
C52 C57 1.367(5) . ?
C53 C54 1.404(5) . ?
C53 H53 0.9300 . ?
C54 C55 1.346(6) . ?
C54 H54 0.9300 . ?
C55 C56 1.332(6) . ?
C55 H55 0.9300 . ?
C56 C57 1.388(5) . ?
C56 H56 0.9300 . ?
C57 H57 0.9300 . ?
C58 C59 1.376(5) . ?
C58 C63 1.380(5) . ?
C59 C60 1.392(6) . ?
C59 H59 0.9300 . ?
C60 C61 1.358(6) . ?
C60 H60 0.9300 . ?
C61 C62 1.357(6) . ?
C61 H61 0.9300 . ?
C62 C63 1.403(6) . ?
C62 H62 0.9300 . ?
C63 H63 0.9300 . ?
C64 C65 1.504(5) . ?
C64 C71 1.526(5) . ?
C64 H64 0.9800 . ?
C65 C70 1.368(5) . ?
C65 C66 1.378(5) . ?
C66 C67 1.390(6) . ?
C66 H66 0.9300 . ?
C67 C68 1.334(6) . ?
C67 H67 0.9300 . ?
C68 C69 1.374(6) . ?
C68 H68 0.9300 . ?
C69 C70 1.381(6) . ?
C69 H69 0.9300 . ?
C70 H70 0.9300 . ?
C71 C76 1.362(5) . ?
C71 C72 1.374(5) . ?
C72 C73 1.384(5) . ?
C72 H72 0.9300 . ?
C73 C74 1.346(6) . ?
C73 H73 0.9300 . ?
C74 C75 1.369(6) . ?
C74 H74 0.9300 . ?
C75 C76 1.373(5) . ?
C75 H75 0.9300 . ?
C76 H76 0.9300 . ?
C77 H77A 0.9700 . ?
C77 H77B 0.9700 . ?

loop_
_geom_torsion_atom_site_label_1
_geom_torsion_atom_site_label_2
_geom_torsion_atom_site_label_3
_geom_torsion_atom_site_label_4
_geom_torsion
_geom_torsion_site_symmetry_1
_geom_torsion_site_symmetry_2
_geom_torsion_site_symmetry_3
_geom_torsion_site_symmetry_4
_geom_torsion_publ_flag
N2 Ni1 N1 C2 -5.1(3) . . . . ?
Br1 Ni1 N1 C2 -110.3(3) . . . . ?
Br2 Ni1 N1 C2 106.9(3) . . . . ?
N2 Ni1 N1 C5 -178.1(3) . . . . ?
Br1 Ni1 N1 C5 76.7(3) . . . . ?
Br2 Ni1 N1 C5 -66.1(3) . . . . ?
N1 Ni1 N2 C3 -1.0(3) . . . . ?
Br1 Ni1 N2 C3 116.1(3) . . . . ?
Br2 Ni1 N2 C3 -104.6(3) . . . . ?
N1 Ni1 N2 C41 -176.3(3) . . . . ?
Br1 Ni1 N2 C41 -59.2(3) . . . . ?
Br2 Ni1 N2 C41 80.1(3) . . . . ?
C5 N1 C2 C1 3.8(6) . . . . ?
Ni1 N1 C2 C1 -169.2(3) . . . . ?
C5 N1 C2 C3 -177.3(3) . . . . ?
Ni1 N1 C2 C3 9.7(4) . . . . ?
C41 N2 C3 C4 3.2(6) . . . . ?
Ni1 N2 C3 C4 -172.3(3) . . . . ?
C41 N2 C3 C2 -178.4(3) . . . . ?
Ni1 N2 C3 C2 6.1(4) . . . . ?
N1 C2 C3 N2 -10.8(5) . . . . ?
C1 C2 C3 N2 168.2(4) . . . . ?
N1 C2 C3 C4 167.7(4) . . . . ?
C1 C2 C3 C4 -13.3(5) . . . . ?
C2 N1 C5 C10 -78.5(5) . . . . ?
Ni1 N1 C5 C10 93.8(4) . . . . ?
C2 N1 C5 C6 104.2(5) . . . . ?
Ni1 N1 C5 C6 -83.5(4) . . . . ?
C10 C5 C6 C7 -4.0(6) . . . . ?
N1 C5 C6 C7 173.3(3) . . . . ?
C10 C5 C6 C15 176.4(4) . . . . ?
N1 C5 C6 C15 -6.3(5) . . . . ?
C5 C6 C7 C8 1.2(6) . . . . ?
C15 C6 C7 C8 -179.2(4) . . . . ?
C6 C7 C8 C9 2.4(6) . . . . ?
C6 C7 C8 C28 -174.7(3) . . . . ?
C7 C8 C9 C10 -3.3(6) . . . . ?
C28 C8 C9 C10 173.8(3) . . . . ?
C7 C8 C9 C14 177.8(4) . . . . ?
C28 C8 C9 C14 -5.2(6) . . . . ?
C6 C5 C10 C9 3.2(6) . . . . ?
N1 C5 C10 C9 -174.0(3) . . . . ?
C6 C5 C10 C11 -178.5(3) . . . . ?
N1 C5 C10 C11 4.3(6) . . . . ?
C8 C9 C10 C5 0.5(6) . . . . ?
C14 C9 C10 C5 179.5(4) . . . . ?
C8 C9 C10 C11 -177.8(4) . . . . ?
C14 C9 C10 C11 1.1(6) . . . . ?
C5 C10 C11 C12 -164.3(4) . . . . ?
C9 C10 C11 C12 14.0(6) . . . . ?
C10 C11 C12 C13 -43.4(6) . . . . ?
C11 C12 C13 C14 57.0(6) . . . . ?
C12 C13 C14 C9 -39.7(6) . . . . ?
C8 C9 C14 C13 -169.5(4) . . . . ?
C10 C9 C14 C13 11.6(6) . . . . ?
C7 C6 C15 C22 -11.9(6) . . . . ?
C5 C6 C15 C22 167.7(4) . . . . ?
C7 C6 C15 C16 116.8(4) . . . . ?
C5 C6 C15 C16 -63.6(5) . . . . ?
C22 C15 C16 C21 -88.6(5) . . . . ?
C6 C15 C16 C21 142.4(4) . . . . ?
C22 C15 C16 C17 88.9(5) . . . . ?
C6 C15 C16 C17 -40.1(5) . . . . ?
C21 C16 C17 C18 -3.4(6) . . . . ?
C15 C16 C17 C18 179.1(4) . . . . ?
C16 C17 C18 C19 1.9(7) . . . . ?
C17 C18 C19 C20 0.6(8) . . . . ?
C18 C19 C20 C21 -1.4(8) . . . . ?
C19 C20 C21 C16 -0.2(8) . . . . ?
C17 C16 C21 C20 2.6(7) . . . . ?
C15 C16 C21 C20 -179.8(4) . . . . ?
C16 C15 C22 C27 -44.9(6) . . . . ?
C6 C15 C22 C27 84.1(5) . . . . ?
C16 C15 C22 C23 138.8(5) . . . . ?
C6 C15 C22 C23 -92.3(5) . . . . ?
C27 C22 C23 C24 0.1(8) . . . . ?
C15 C22 C23 C24 176.6(5) . . . . ?
C22 C23 C24 C25 0.7(9) . . . . ?
C23 C24 C25 C26 -1.0(10) . . . . ?
C24 C25 C26 C27 0.5(9) . . . . ?
C23 C22 C27 C26 -0.6(7) . . . . ?
C15 C22 C27 C26 -177.1(5) . . . . ?
C25 C26 C27 C22 0.3(9) . . . . ?
C7 C8 C28 C29 28.6(5) . . . . ?
C9 C8 C28 C29 -148.5(4) . . . . ?
C7 C8 C28 C35 -97.0(5) . . . . ?
C9 C8 C28 C35 86.0(5) . . . . ?
C35 C28 C29 C34 18.6(6) . . . . ?
C8 C28 C29 C34 -108.3(5) . . . . ?
C35 C28 C29 C30 -163.4(4) . . . . ?
C8 C28 C29 C30 69.6(5) . . . . ?
C34 C29 C30 C31 -1.0(7) . . . . ?
C28 C29 C30 C31 -179.1(5) . . . . ?
C29 C30 C31 C32 1.4(9) . . . . ?
C30 C31 C32 C33 -0.8(10) . . . . ?
C31 C32 C33 C34 -0.1(10) . . . . ?
C30 C29 C34 C33 0.1(7) . . . . ?
C28 C29 C34 C33 178.1(5) . . . . ?
C32 C33 C34 C29 0.4(9) . . . . ?
C29 C28 C35 C36 -84.6(6) . . . . ?
C8 C28 C35 C36 41.1(7) . . . . ?
C29 C28 C35 C40 88.8(5) . . . . ?
C8 C28 C35 C40 -145.5(4) . . . . ?
C40 C35 C36 C37 -0.7(8) . . . . ?
C28 C35 C36 C37 172.7(5) . . . . ?
C35 C36 C37 C38 2.6(9) . . . . ?
C36 C37 C38 C39 -3.4(11) . . . . ?
C37 C38 C39 C40 2.2(11) . . . . ?
C36 C35 C40 C39 -0.6(8) . . . . ?
C28 C35 C40 C39 -174.2(5) . . . . ?
C38 C39 C40 C35 -0.1(9) . . . . ?
C3 N2 C41 C42 101.3(4) . . . . ?
Ni1 N2 C41 C42 -83.7(4) . . . . ?
C3 N2 C41 C46 -82.2(5) . . . . ?
Ni1 N2 C41 C46 92.8(4) . . . . ?
C46 C41 C42 C43 -3.5(6) . . . . ?
N2 C41 C42 C43 173.0(3) . . . . ?
C46 C41 C42 C51 174.5(4) . . . . ?
N2 C41 C42 C51 -9.0(6) . . . . ?
C41 C42 C43 C44 1.7(6) . . . . ?
C51 C42 C43 C44 -176.3(4) . . . . ?
C42 C43 C44 C45 1.4(6) . . . . ?
C42 C43 C44 C64 -176.5(4) . . . . ?
C43 C44 C45 C46 -2.9(6) . . . . ?
C64 C44 C45 C46 175.0(4) . . . . ?
C43 C44 C45 C50 177.4(4) . . . . ?
C64 C44 C45 C50 -4.6(6) . . . . ?
C44 C45 C46 C41 1.3(6) . . . . ?
C50 C45 C46 C41 -179.1(4) . . . . ?
C44 C45 C46 C47 -177.9(4) . . . . ?
C50 C45 C46 C47 1.7(6) . . . . ?
C42 C41 C46 C45 2.0(6) . . . . ?
N2 C41 C46 C45 -174.4(3) . . . . ?
C42 C41 C46 C47 -178.7(4) . . . . ?
N2 C41 C46 C47 4.8(6) . . . . ?
C45 C46 C47 C48 -7.9(6) . . . . ?
C41 C46 C47 C48 172.8(5) . . . . ?
C46 C47 C48 C49 23.2(8) . . . . ?
C47 C48 C49 C50 -30.3(9) . . . . ?
C48 C49 C50 C45 20.9(7) . . . . ?
C46 C45 C50 C49 -7.7(6) . . . . ?
C44 C45 C50 C49 171.9(4) . . . . ?
C43 C42 C51 C58 108.4(4) . . . . ?
C41 C42 C51 C58 -69.5(5) . . . . ?
C43 C42 C51 C52 -20.1(6) . . . . ?
C41 C42 C51 C52 162.0(4) . . . . ?
C42 C51 C52 C53 -81.4(5) . . . . ?
C58 C51 C52 C53 150.5(4) . . . . ?
C42 C51 C52 C57 98.6(5) . . . . ?
C58 C51 C52 C57 -29.5(6) . . . . ?
C57 C52 C53 C54 0.9(7) . . . . ?
C51 C52 C53 C54 -179.1(4) . . . . ?
C52 C53 C54 C55 -0.5(8) . . . . ?
C53 C54 C55 C56 -0.7(9) . . . . ?
C54 C55 C56 C57 1.2(9) . . . . ?
C53 C52 C57 C56 -0.4(7) . . . . ?
C51 C52 C57 C56 179.7(4) . . . . ?
C55 C56 C57 C52 -0.7(8) . . . . ?
C42 C51 C58 C59 129.9(4) . . . . ?
C52 C51 C58 C59 -100.6(4) . . . . ?
C42 C51 C58 C63 -47.3(5) . . . . ?
C52 C51 C58 C63 82.2(5) . . . . ?
C63 C58 C59 C60 0.0(6) . . . . ?
C51 C58 C59 C60 -177.3(4) . . . . ?
C58 C59 C60 C61 0.8(7) . . . . ?
C59 C60 C61 C62 -2.2(8) . . . . ?
C60 C61 C62 C63 2.8(8) . . . . ?
C59 C58 C63 C62 0.6(7) . . . . ?
C51 C58 C63 C62 177.8(4) . . . . ?
C61 C62 C63 C58 -2.0(7) . . . . ?
C43 C44 C64 C65 -103.8(5) . . . . ?
C45 C44 C64 C65 78.3(5) . . . . ?
C43 C44 C64 C71 22.6(5) . . . . ?
C45 C44 C64 C71 -155.3(4) . . . . ?
C71 C64 C65 C70 -104.8(5) . . . . ?
C44 C64 C65 C70 22.6(6) . . . . ?
C71 C64 C65 C66 73.0(5) . . . . ?
C44 C64 C65 C66 -159.6(4) . . . . ?
C70 C65 C66 C67 -0.1(7) . . . . ?
C64 C65 C66 C67 -178.0(4) . . . . ?
C65 C66 C67 C68 -0.8(8) . . . . ?
C66 C67 C68 C69 1.4(8) . . . . ?
C67 C68 C69 C70 -0.9(8) . . . . ?
C66 C65 C70 C69 0.6(7) . . . . ?
C64 C65 C70 C69 178.3(4) . . . . ?
C68 C69 C70 C65 0.0(8) . . . . ?
C65 C64 C71 C76 41.5(5) . . . . ?
C44 C64 C71 C76 -86.7(5) . . . . ?
C65 C64 C71 C72 -140.0(4) . . . . ?
C44 C64 C71 C72 91.8(4) . . . . ?
C76 C71 C72 C73 -1.9(6) . . . . ?
C64 C71 C72 C73 179.6(4) . . . . ?
C71 C72 C73 C74 1.2(7) . . . . ?
C72 C73 C74 C75 1.4(8) . . . . ?
C73 C74 C75 C76 -3.1(8) . . . . ?
C72 C71 C76 C75 0.1(7) . . . . ?
C64 C71 C76 C75 178.6(4) . . . . ?
C74 C75 C76 C71 2.4(7) . . . . ?
